data_7222633
loop_
_publ_author_name
'Horstmann, S.'
'Schnick, W.'

_publ_section_title
;
 Synthese, Kristallstruktur und Eigenschaften von
 Tetraaminophosphoniumchlorid (P(NH2)4)Cl
;
_journal_name_full
;
Zeitschrift fuer Naturforschung, Teil B. Anorganische Chemie, Organische 
Chemie (42,1987-)
;
_journal_page_first 127
_journal_page_last 132
_journal_volume 51
_journal_year 1996
_chemical_formula_sum 'Cl H8 N4 P'
_chemical_name_systematic '(P (N H2)4) Cl'
_space_group_IT_number 60
_symmetry_space_group_name_Hall '-P 2n 2ab'
_symmetry_space_group_name_H-M 'P b c n'
_cell_angle_alpha 90
_cell_angle_beta 90
_cell_angle_gamma 90
_cell_formula_units_Z 4
_cell_length_a 4.708
_cell_length_b 16.223
_cell_length_c 7.563
_cell_volume 577.646
_citation_journal_id_ASTM ZNBSEN
_cod_data_source_file Horstmann_ZNBSEN_1996_1785.cif
_cod_data_source_block H8Cl1N4P1
_cod_original_cell_volume 577.6459
_cod_original_formula_sum 'H8 Cl1 N4 P1'
_cod_database_code 7222633

loop_
_symmetry_equiv_pos_as_xyz
x,y,z
-x+1/2,-y+1/2,z+1/2
x+1/2,-y+1/2,-z
-x,y,-z+1/2
-x,-y,-z
x-1/2,y-1/2,-z-1/2
-x-1/2,y-1/2,z
x,-y,z-1/2

loop_
_atom_site_label
_atom_site_type_symbol
_atom_site_fract_x
_atom_site_fract_y
_atom_site_fract_z
_atom_site_occupancy
_atom_site_U_iso_or_equiv
P1 P+5 0 0.12747 0.25 1 0.0
H1 H+1 0.192 0.23491 0.3576 1 0.0
Cl1 Cl-1 0 0.3857 0.25 1 0.0
N2 N-3 0.17641 0.06569 0.12565 1 0.0
N1 N-3 0.14488 0.19009 0.39001 1 0.0
H4 H+1 0.2118 0.17285 0.472 1 0.0
H2 H+1 0.2297 0.02136 0.1599 1 0.0
H3 H+1 0.2432 0.08139 0.037 1 0.0
